data_4344312
loop_
_publ_author_name
'Lundberg, L.B.'
'Cromer, D.T.'
'Magee, C.B.'

_publ_section_title
;
 Structure and bonding of the lithium rhodium hydrides Li4 Rh H4 and Li4
 Rh H5
;
_journal_name_full 'Inorganic Chemistry'
_journal_page_first 400
_journal_page_last 404
_journal_volume 11
_journal_year 1972
_chemical_formula_sum 'H5 Li4 Rh'
_chemical_name_systematic 'Li4 Rh H5'
_space_group_IT_number 63
_symmetry_space_group_name_Hall '-C 2c 2'
_symmetry_space_group_name_H-M 'C m c m'
_cell_angle_alpha 90
_cell_angle_beta 90
_cell_angle_gamma 90
_cell_formula_units_Z 4
_cell_length_a 3.88
_cell_length_b 9.02
_cell_length_c 8.895
_cell_volume 311.304
_citation_journal_id_ASTM INOCAJ
_cod_data_source_file Lundberg_INOCAJ_1972_1169.cif
_cod_data_source_block H5Li4Rh1
_cod_original_cell_volume 311.3037
_cod_original_formula_sum 'H5 Li4 Rh1'
_cod_database_code 4344312

loop_
_symmetry_equiv_pos_as_xyz
x,y,z
-x,-y,z+1/2
x,-y,-z
-x,y,-z+1/2
-x,-y,-z
x,y,-z-1/2
-x,y,z
x,-y,z-1/2
x+1/2,y+1/2,z
-x+1/2,-y+1/2,z+1/2
x+1/2,-y+1/2,-z
-x+1/2,y+1/2,-z+1/2
-x+1/2,-y+1/2,-z
x+1/2,y+1/2,-z-1/2
-x+1/2,y+1/2,z
x+1/2,-y+1/2,z-1/2

loop_
_atom_site_label
_atom_site_type_symbol
_atom_site_fract_x
_atom_site_fract_y
_atom_site_fract_z
_atom_site_occupancy
_atom_site_U_iso_or_equiv
H2 H 0 0.369 0.109 1 0.0
Li1 Li 0 0.585 0.108 1 0.0
H3 H 0 0.731 0.25 1 0.0
Li2 Li 0 0.869 0.1 1 0.0
H1 H 0 0.072 0.097 1 0.0
Rh1 Rh 0 0.204 0.25 1 0.0
